data_7235760
loop_
_publ_author_name
'Hu, Xiao-Li'
'Liu, Fu-Hong'
'Wang, Hai-Ning'
'Qin, Chao'
'Sun, Chun-Yi'
'Su, Zhong-Min'
'Liu, Fu-Chen'

_publ_section_title
;
 Controllable synthesis of isoreticular pillared-layer MOFs: gas
 adsorption, iodine sorption and sensing small molecules
;
_journal_issue 36
_journal_name_full 'J. Mater. Chem. A'
_journal_page_first 14827
_journal_paper_doi 10.1039/C4TA01749H
_journal_volume 2
_journal_year 2014
_chemical_formula_sum 'C16 H10 N6 O4 Zn2'
_chemical_formula_weight 481.04
_space_group_crystal_system tetragonal
_space_group_IT_number 87
_space_group_name_Hall '-I 4'
_space_group_name_H-M_alt 'I 4/m'
_atom_sites_solution_hydrogens geom
_atom_sites_solution_primary direct
_atom_sites_solution_secondary difmap
_audit_creation_method SHELXL-97
_cell_angle_alpha 90.00
_cell_angle_beta 90.00
_cell_angle_gamma 90.00
_cell_formula_units_Z 8
_cell_length_a 13.794(5)
_cell_length_b 13.794(5)
_cell_length_c 27.262(5)
_cell_measurement_reflns_used 11119
_cell_measurement_temperature 293(2)
_cell_measurement_theta_max 22.99
_cell_measurement_theta_min 2.57
_cell_volume 5187(3)
_computing_cell_refinement 'Bruker SAINT'
_computing_data_collection 'Bruker APEX2'
_computing_data_reduction 'Bruker SAINT'
_computing_structure_refinement 'SHELXL-97 (Sheldrick, 2008)'
_computing_structure_solution 'SHELXS-97 (Sheldrick, 2008)'
_diffrn_ambient_temperature 293(2)
_diffrn_measured_fraction_theta_full 0.972
_diffrn_measured_fraction_theta_max 0.972
_diffrn_measurement_device_type 'Bruker SMART Apex II CCD Detector'
_diffrn_measurement_method \w
_diffrn_radiation_monochromator graphite
_diffrn_radiation_source 'rotating anode'
_diffrn_radiation_type MoK\a
_diffrn_radiation_wavelength 0.71073
_diffrn_reflns_av_R_equivalents 0.0588
_diffrn_reflns_av_sigmaI/netI 0.0393
_diffrn_reflns_limit_h_max 15
_diffrn_reflns_limit_h_min -15
_diffrn_reflns_limit_k_max 15
_diffrn_reflns_limit_k_min -14
_diffrn_reflns_limit_l_max 29
_diffrn_reflns_limit_l_min -27
_diffrn_reflns_number 11119
_diffrn_reflns_theta_full 22.99
_diffrn_reflns_theta_max 22.99
_diffrn_reflns_theta_min 2.57
_exptl_absorpt_coefficient_mu 1.875
_exptl_absorpt_correction_T_max 0.6514
_exptl_absorpt_correction_T_min 0.6413
_exptl_absorpt_correction_type multi-scan
_exptl_absorpt_process_details 'SADABS, Sheldrick (2008)'
_exptl_crystal_colour colorless
_exptl_crystal_density_diffrn 1.232
_exptl_crystal_density_method 'not measured'
_exptl_crystal_description block
_exptl_crystal_F_000 1920
_exptl_crystal_size_max 0.26
_exptl_crystal_size_mid 0.25
_exptl_crystal_size_min 0.25
_platon_squeeze_details
;
;
_refine_diff_density_max 0.981
_refine_diff_density_min -1.174
_refine_diff_density_rms 0.133
_refine_ls_extinction_method none
_refine_ls_goodness_of_fit_ref 1.094
_refine_ls_hydrogen_treatment mixed
_refine_ls_matrix_type full
_refine_ls_number_parameters 145
_refine_ls_number_reflns 1813
_refine_ls_number_restraints 24
_refine_ls_restrained_S_all 1.087
_refine_ls_R_factor_all 0.0987
_refine_ls_R_factor_gt 0.0792
_refine_ls_shift/su_max 0.000
_refine_ls_shift/su_mean 0.000
_refine_ls_structure_factor_coef Fsqd
_refine_ls_weighting_details 'calc w=1/[\s^2^(Fo^2^)+(0.0946P)^2^+69.1446P] where P=(Fo^2^+2Fc^2^)/3'
_refine_ls_weighting_scheme calc
_refine_ls_wR_factor_gt 0.1954
_refine_ls_wR_factor_ref 0.2037
_reflns_number_gt 1376
_reflns_number_total 1813
_reflns_threshold_expression >2sigma(I)
_cod_data_source_file c4ta01749h2.cif
_cod_data_source_block 4
_cod_database_code 7235760

loop_
_symmetry_equiv_pos_as_xyz
'x, y, z'
'-x, -y, z'
'-y, x, z'
'y, -x, z'
'x+1/2, y+1/2, z+1/2'
'-x+1/2, -y+1/2, z+1/2'
'-y+1/2, x+1/2, z+1/2'
'y+1/2, -x+1/2, z+1/2'
'-x, -y, -z'
'x, y, -z'
'y, -x, -z'
'-y, x, -z'
'-x+1/2, -y+1/2, -z+1/2'
'x+1/2, y+1/2, -z+1/2'
'y+1/2, -x+1/2, -z+1/2'
'-y+1/2, x+1/2, -z+1/2'

loop_
_atom_site_label
_atom_site_type_symbol
_atom_site_fract_x
_atom_site_fract_y
_atom_site_fract_z
_atom_site_U_iso_or_equiv
_atom_site_adp_type
_atom_site_occupancy
_atom_site_symmetry_multiplicity
_atom_site_calc_flag
_atom_site_refinement_flags
_atom_site_disorder_assembly
_atom_site_disorder_group
Zn1 Zn 0.65328(7) 0.23368(7) 0.20106(3) 0.0327(4) Uani 1 1 d . . .
N1 N 0.7404(5) -0.0134(5) 0.2785(3) 0.0351(18) Uani 1 1 d . . .
N3 N 0.7815(5) 0.1419(5) 0.2792(2) 0.0329(17) Uani 1 1 d . . .
N2 N 0.7093(5) 0.1291(5) 0.2454(3) 0.0360(18) Uani 1 1 d . . .
C7 C 0.6866(7) 0.0372(6) 0.2468(3) 0.038(2) Uani 1 1 d . . .
H7 H 0.6381 0.0098 0.2276 0.046 Uiso 1 1 calc R . .
C4 C 0.7090(8) 0.1588(8) 0.0256(4) 0.050(3) Uani 1 1 d . . .
O1 O 0.6825(8) 0.1863(7) 0.1358(3) 0.088(3) Uani 1 1 d . . .
O2 O 0.6082(9) 0.3200(8) 0.1239(3) 0.098(3) Uani 1 1 d . . .
C8 C 0.8001(7) 0.0549(6) 0.2979(3) 0.039(2) Uani 1 1 d . . .
H8 H 0.8477 0.0424 0.3212 0.046 Uiso 1 1 calc R . .
C1 C 0.6470(9) 0.2502(10) 0.1076(4) 0.065(3) Uani 1 1 d . . .
C5 C 0.7577(10) 0.0852(12) 0.0502(5) 0.083(4) Uani 1 1 d . . .
H5 H 0.7709 0.0908 0.0835 0.100 Uiso 1 1 calc R A 1
C2 C 0.6565(9) 0.2359(10) 0.0512(4) 0.064(3) Uani 1 1 d . . .
C3 C 0.6226(18) 0.3062(19) 0.0267(9) 0.062(7) Uani 0.62 1 d PU . 1
H3 H 0.5971 0.3592 0.0433 0.074 Uiso 0.62 1 calc PR . 1
C3A C 0.583(3) 0.295(3) 0.0254(14) 0.052(9) Uani 0.38 1 d PU . 2
H3A H 0.5376 0.3316 0.0430 0.062 Uiso 0.38 1 calc PR . 2
C6A C 0.786(3) 0.003(3) 0.0246(15) 0.082(12) Uani 0.50 1 d PU . 1
H6A H 0.8057 -0.0519 0.0415 0.098 Uiso 0.50 1 calc PR . 1
C6B C 0.816(3) 0.022(3) 0.0226(14) 0.077(11) Uani 0.50 1 d PU . 2
H6B H 0.8563 -0.0208 0.0390 0.092 Uiso 0.50 1 calc PR . 2

loop_
_atom_site_aniso_label
_atom_site_aniso_U_11
_atom_site_aniso_U_22
_atom_site_aniso_U_33
_atom_site_aniso_U_23
_atom_site_aniso_U_13
_atom_site_aniso_U_12
Zn1 0.0274(6) 0.0366(7) 0.0340(6) 0.0027(5) -0.0046(4) -0.0024(5)
N1 0.033(4) 0.036(4) 0.036(4) -0.003(4) -0.011(3) 0.004(4)
N3 0.026(4) 0.044(5) 0.029(4) 0.000(3) -0.003(3) -0.001(3)
N2 0.035(4) 0.032(4) 0.042(4) 0.008(3) -0.001(4) -0.005(4)
C7 0.042(5) 0.032(5) 0.040(5) -0.004(4) -0.011(4) 0.000(4)
C4 0.058(6) 0.059(7) 0.032(5) 0.010(5) -0.008(5) -0.003(5)
O1 0.124(8) 0.107(7) 0.032(4) 0.015(5) 0.000(5) -0.014(6)
O2 0.145(9) 0.102(7) 0.047(5) -0.014(5) 0.022(6) 0.010(7)
C8 0.041(5) 0.028(5) 0.047(5) 0.005(5) -0.011(4) -0.014(4)
C1 0.072(8) 0.081(9) 0.041(6) -0.007(7) 0.006(6) 0.013(7)
C5 0.069(8) 0.124(12) 0.055(8) -0.010(8) 0.002(7) 0.003(8)
C2 0.072(8) 0.085(9) 0.034(6) 0.009(6) 0.005(5) -0.023(7)
C3 0.067(10) 0.065(10) 0.054(9) 0.001(7) 0.002(8) -0.002(8)
C3A 0.051(12) 0.051(12) 0.053(12) 0.004(8) 0.000(9) 0.005(9)
C6A 0.081(14) 0.081(14) 0.082(14) 0.005(9) -0.003(9) 0.005(9)
C6B 0.076(14) 0.073(14) 0.081(14) 0.002(9) -0.005(9) 0.000(9)

loop_
_atom_type_symbol
_atom_type_description
_atom_type_scat_dispersion_real
_atom_type_scat_dispersion_imag
_atom_type_scat_source
C C 0.0033 0.0016 'International Tables Vol C Tables 4.2.6.8 and 6.1.1.4'
N N 0.0061 0.0033 'International Tables Vol C Tables 4.2.6.8 and 6.1.1.4'
O O 0.0106 0.0060 'International Tables Vol C Tables 4.2.6.8 and 6.1.1.4'
Zn Zn 0.2839 1.4301 'International Tables Vol C Tables 4.2.6.8 and 6.1.1.4'
H H 0.0000 0.0000 'International Tables Vol C Tables 4.2.6.8 and 6.1.1.4'

loop_
_geom_angle_atom_site_label_1
_geom_angle_atom_site_label_2
_geom_angle_atom_site_label_3
_geom_angle
_geom_angle_site_symmetry_1
_geom_angle_site_symmetry_3
O1 Zn1 N3 116.1(3) . 13_655
O1 Zn1 N1 118.0(4) . 16_545
N3 Zn1 N1 108.4(3) 13_655 16_545
O1 Zn1 N2 103.2(4) . .
N3 Zn1 N2 106.0(3) 13_655 .
N1 Zn1 N2 103.4(3) 16_545 .
O1 Zn1 C1 28.7(4) . .
N3 Zn1 C1 101.9(4) 13_655 .
N1 Zn1 C1 103.8(3) 16_545 .
N2 Zn1 C1 131.9(4) . .
C7 N1 C8 103.1(7) . .
C7 N1 Zn1 130.9(6) . 15
C8 N1 Zn1 125.8(6) . 15
C8 N3 N2 106.4(7) . .
C8 N3 Zn1 125.6(6) . 13_655
N2 N3 Zn1 128.0(5) . 13_655
C7 N2 N3 106.3(7) . .
C7 N2 Zn1 127.8(6) . .
N3 N2 Zn1 125.8(5) . .
N2 C7 N1 113.1(8) . .
N2 C7 H7 123.5 . .
N1 C7 H7 123.5 . .
C5 C4 C4 118.9(7) . 10
C5 C4 C2 122.7(10) . .
C4 C4 C2 118.5(6) 10 .
C1 O1 Zn1 104.0(8) . .
N3 C8 N1 111.1(8) . .
N3 C8 H8 124.5 . .
N1 C8 H8 124.5 . .
O2 C1 O1 120.7(11) . .
O2 C1 C2 120.7(12) . .
O1 C1 C2 118.6(11) . .
O2 C1 Zn1 73.4(7) . .
O1 C1 Zn1 47.2(6) . .
C2 C1 Zn1 165.8(10) . .
C4 C5 C6A 119(2) . .
C4 C5 C6B 118.0(19) . .
C6A C5 C6B 20(2) . .
C4 C5 H5 120.3 . .
C6A C5 H5 120.3 . .
C6B C5 H5 117.7 . .
C3 C2 C4 119.2(14) . .
C3 C2 C3A 22.3(17) . .
C4 C2 C3A 121.1(17) . .
C3 C2 C1 113.1(16) . .
C4 C2 C1 127.2(11) . .
C3A C2 C1 109.8(18) . .
C2 C3 C3 121.8(13) . 10
C2 C3 H3 119.1 . .
C3 C3 H3 119.1 10 .
C3A C3A C2 118.2(16) 10 .
C3A C3A H3A 120.9 10 .
C2 C3A H3A 120.9 . .
C6A C6A C5 120.3(19) 10 .
C6A C6A H6A 119.8 10 .
C5 C6A H6A 119.8 . .
C6B C6B C5 122.5(17) 10 .
C6B C6B H6B 118.7 10 .
C5 C6B H6B 118.7 . .

loop_
_geom_bond_atom_site_label_1
_geom_bond_atom_site_label_2
_geom_bond_distance
_geom_bond_site_symmetry_2
Zn1 O1 1.937(8) .
Zn1 N3 2.010(7) 13_655
Zn1 N1 2.011(7) 16_545
Zn1 N2 2.035(7) .
Zn1 C1 2.560(12) .
N1 C7 1.335(11) .
N1 C8 1.359(11) .
N1 Zn1 2.011(7) 15
N3 C8 1.330(11) .
N3 N2 1.368(10) .
N3 Zn1 2.010(7) 13_655
N2 C7 1.307(11) .
C7 H7 0.9300 .
C4 C5 1.390(17) .
C4 C4 1.396(19) 10
C4 C2 1.463(16) .
O1 C1 1.269(15) .
O2 C1 1.188(14) .
C8 H8 0.9300 .
C1 C2 1.556(15) .
C5 C6A 1.39(4) .
C5 C6B 1.40(4) .
C5 H5 0.9300 .
C2 C3 1.27(3) .
C2 C3A 1.48(4) .
C3 C3 1.46(5) 10
C3 H3 0.9300 .
C3A C3A 1.39(8) 10
C3A H3A 0.9300 .
C6A C6A 1.34(8) 10
C6A H6A 0.9300 .
C6B C6B 1.23(8) 10
C6B H6B 0.9300 .

loop_
_platon_squeeze_void_nr
_platon_squeeze_void_average_x
_platon_squeeze_void_average_y
_platon_squeeze_void_average_z
_platon_squeeze_void_volume
_platon_squeeze_void_count_electrons
_platon_squeeze_void_content
1 -0.010 0.273 0.000 1023 32 ' '
2 -0.002 0.496 0.500 1023 32 ' '
3 0.000 0.000 0.500 47 1 ' '
4 0.500 0.500 0.000 47 1 ' '
